data_4319212
loop_
_publ_author_name
'Rodolphe Cl\'erac'
'F. Albert Cotton'
'Kim R. Dunbar'
'Carlos A. Murillo'
'Xiaoping Wang'

_publ_contact_author_address
; Dept. of Chemistry
  P.O. Box 30012
  Texas A&M University
  College Station, TX 77842-3012
  USA
;
_publ_contact_author_email cotton@tamu.edu
_publ_contact_author_fax '(409) 845 9351'
_publ_contact_author_name 'F.A. Cotton'
_publ_contact_author_phone '(409) 845 4432'
_publ_section_title
;
 Dinuclear and Heteropolynuclear Complexes Containing Mo24+ Units
;
_journal_name_full 'Inorganic Chemistry'
_journal_page_first 420
_journal_page_last 426
_journal_paper_doi 10.1021/ic001002n
_journal_volume 40
_journal_year 2001
_chemical_compound_source synthesis
_chemical_formula_structural '[Mo2Co(DpyF)4][CoCl4] 2MeOH'
_chemical_formula_sum 'C46 H44 Cl4 Co2 Mo2 N16 O2'
_chemical_formula_weight 1304.51
_space_group_IT_number 20
_symmetry_cell_setting orthorhombic
_symmetry_space_group_name_Hall 'C 2c 2'
_symmetry_space_group_name_H-M 'C 2 2 21'
_atom_sites_solution_hydrogens geom
_atom_sites_solution_primary direct
_atom_sites_solution_secondary difmap
_audit_creation_method SHELXL
_cell_angle_alpha 90.00
_cell_angle_beta 90.00
_cell_angle_gamma 90.00
_cell_formula_units_Z 4
_cell_length_a 15.792(2)
_cell_length_b 17.561(4)
_cell_length_c 20.451(3)
_cell_measurement_reflns_used 250
_cell_measurement_temperature 213(2)
_cell_measurement_theta_max 21.9
_cell_measurement_theta_min 9.05
_cell_volume 5671.5(17)
_computing_cell_refinement MADNES
_computing_data_collection MADNES
_computing_data_reduction PROCOR
_computing_structure_refinement 'SHELXL-93 (Sheldrick, 1993)'
_computing_structure_solution 'SHELXS-86 (Sheldrick, 1990)'
_diffrn_ambient_temperature 213(2)
_diffrn_measurement_device 'Nonius FAST area detector'
_diffrn_measurement_method 'Ellipsoid-mask fitting'
_diffrn_radiation_monochromator graphite
_diffrn_radiation_source 'fine-focus sealed tube'
_diffrn_radiation_type MoK\a
_diffrn_radiation_wavelength 0.71073
_diffrn_reflns_av_R_equivalents 0.0943
_diffrn_reflns_av_sigmaI/netI 0.0692
_diffrn_reflns_limit_h_max 17
_diffrn_reflns_limit_h_min -17
_diffrn_reflns_limit_k_max 19
_diffrn_reflns_limit_k_min -16
_diffrn_reflns_limit_l_max 22
_diffrn_reflns_limit_l_min -21
_diffrn_reflns_number 12453
_diffrn_reflns_theta_max 23.47
_diffrn_reflns_theta_min 2.32
_diffrn_standards_number 'None (area detector data)'
_exptl_absorpt_coefficient_mu 1.246
_exptl_absorpt_correction_type none
_exptl_crystal_colour 'dark blue'
_exptl_crystal_density_diffrn 1.528
_exptl_crystal_density_meas ?
_exptl_crystal_description block
_exptl_crystal_F_000 2608
_exptl_crystal_size_max 0.34
_exptl_crystal_size_mid 0.34
_exptl_crystal_size_min 0.30
_refine_diff_density_max 1.070
_refine_diff_density_min -0.970
_refine_diff_density_rms 0.133
_refine_ls_abs_structure_details 'Flack H D (1983), Acta Cryst. A39, 876-881'
_refine_ls_abs_structure_Flack -0.07(7)
_refine_ls_extinction_method none
_refine_ls_goodness_of_fit_all 1.200
_refine_ls_goodness_of_fit_obs 1.208
_refine_ls_hydrogen_treatment noref
_refine_ls_matrix_type full
_refine_ls_number_parameters 341
_refine_ls_number_reflns 4111
_refine_ls_number_restraints 2
_refine_ls_restrained_S_all 1.255
_refine_ls_restrained_S_obs 1.208
_refine_ls_R_factor_all 0.0776
_refine_ls_R_factor_obs 0.0750
_refine_ls_shift/esd_max 0.001
_refine_ls_shift/esd_mean 0.000
_refine_ls_structure_factor_coef Fsqd
_refine_ls_weighting_details 'w=1/[\s^2^(Fo^2^)+(0.0205P)^2^+99.8706P] where P=(Fo^2^+2Fc^2^)/3'
_refine_ls_weighting_scheme calc
_refine_ls_wR_factor_all 0.1823
_refine_ls_wR_factor_obs 0.1736
_reflns_number_observed 4024
_reflns_number_total 4116
_reflns_observed_criterion >2sigma(I)
_cod_data_source_file ic001002n_3.cif
_cod_data_source_block compound2
_cod_depositor_comments
;
The following automatic conversions were performed:

'_symmetry_cell_setting' value 'Orthorhombic' changed to
'orthorhombic' according to the built-in table from CIF Core
dictionary named 'cif_core.dic' version 2.4.1 from 2010-06-29.

Automatic conversion script
Id: cif_fix_values 1646 2011-03-28 12:23:43Z adriana 

The following automatic conversions were performed:

'_exptl_crystal_density_meas' value 'not measured' was changed to '?'
- the value is perceived as not measured.

Automatic conversion script
Id: cif_fix_values 3008 2015-01-20 13:52:24Z robertas 

The following automatic conversions were performed:

'_refine_ls_weighting_scheme' value 'calc
w=1/[\s^2^(Fo^2^)+(0.0205P)^2^+99.8706P] where P=(Fo^2^+2Fc^2^)/3'
was changed to 'calc'. New tag '_refine_ls_weighting_details' was
created. The value of the new tag was set to
'w=1/[\s^2^(Fo^2^)+(0.0205P)^2^+99.8706P] where P=(Fo^2^+2Fc^2^)/3'.

Automatic conversion script
Id: cif_fix_values 3143 2015-03-26 13:38:13Z robertas 
;
_cod_database_code 4319212

loop_
_symmetry_equiv_pos_as_xyz
'x, y, z'
'-x, -y, z+1/2'
'-x, y, -z+1/2'
'x, -y, -z'
'x+1/2, y+1/2, z'
'-x+1/2, -y+1/2, z+1/2'
'-x+1/2, y+1/2, -z+1/2'
'x+1/2, -y+1/2, -z'

loop_
_atom_site_aniso_label
_atom_site_aniso_U_11
_atom_site_aniso_U_22
_atom_site_aniso_U_33
_atom_site_aniso_U_23
_atom_site_aniso_U_13
_atom_site_aniso_U_12
Co1 0.034(2) 0.029(2) 0.025(2) 0.004(2) -0.006(2) -0.016(2)
Mo2 0.0292(11) 0.0194(13) 0.0218(11) 0.0033(10) 0.0008(10) -0.0123(13)
N1 0.053(6) 0.015(5) 0.030(5) -0.002(4) -0.010(4) 0.006(4)
N2 0.033(5) 0.030(5) 0.027(5) 0.003(4) -0.004(4) 0.008(5)
N3 0.031(5) 0.015(4) 0.036(5) -0.005(4) -0.005(4) -0.002(4)
N4 0.037(5) 0.014(4) 0.026(4) -0.002(4) 0.004(4) -0.007(4)
N5 0.045(6) 0.019(5) 0.033(5) -0.003(4) 0.000(4) 0.003(4)
N6 0.027(5) 0.032(6) 0.024(4) -0.006(4) -0.001(4) 0.003(4)
N7 0.027(5) 0.031(5) 0.032(5) 0.002(4) 0.010(4) 0.000(4)
N8 0.040(5) 0.010(4) 0.035(5) 0.010(4) -0.007(4) -0.006(4)
C1 0.066(8) 0.042(8) 0.051(7) -0.016(6) -0.009(7) -0.001(7)
C2 0.083(9) 0.014(5) 0.058(8) 0.010(6) -0.015(7) 0.011(6)
C3 0.080(9) 0.021(6) 0.060(8) -0.003(5) -0.019(8) 0.026(7)
C4 0.065(10) 0.040(8) 0.044(7) 0.006(6) -0.011(6) 0.023(7)
C5 0.035(6) 0.015(5) 0.027(6) -0.009(4) -0.007(4) 0.002(4)
C6 0.043(7) 0.035(7) 0.041(7) 0.001(6) -0.016(6) 0.006(6)
C7 0.031(6) 0.051(10) 0.033(6) -0.008(6) -0.001(5) 0.000(6)
C8 0.064(8) 0.039(7) 0.062(7) -0.021(7) -0.031(7) 0.028(8)
C9 0.073(10) 0.050(9) 0.068(9) -0.016(7) -0.043(8) 0.020(7)
Cl1 0.045(3) 0.029(3) 0.084(5) -0.002(3) -0.016(3) -0.006(3)
Co2 0.0399(14) 0.0149(13) 0.045(2) -0.0032(13) 0.0039(15) -0.0034(12)
Cl2 0.086(4) 0.028(2) 0.064(3) 0.000 -0.011(3) 0.000
Cl3 0.075(2) 0.047(2) 0.105(3) -0.005(3) 0.035(2) 0.008(2)
C10 0.045(6) 0.042(7) 0.032(5) 0.000(5) -0.013(6) -0.024(7)
C11 0.028(6) 0.039(7) 0.033(6) 0.007(5) 0.000(5) -0.006(5)
C12 0.056(8) 0.034(7) 0.041(7) -0.013(6) -0.009(6) 0.007(6)
C13 0.057(8) 0.041(8) 0.038(7) -0.021(6) 0.001(6) 0.012(6)
C14 0.059(8) 0.044(8) 0.053(8) -0.019(6) 0.030(7) 0.004(7)
C15 0.052(8) 0.033(7) 0.050(8) -0.009(6) 0.008(6) 0.009(6)
C16 0.035(6) 0.026(6) 0.023(6) 0.004(5) -0.007(5) 0.001(5)
C17 0.031(5) 0.019(7) 0.023(5) -0.003(4) 0.006(4) 0.004(5)
C18 0.027(6) 0.046(7) 0.024(5) 0.009(6) -0.001(4) -0.016(5)
C19 0.063(8) 0.026(6) 0.037(6) 0.003(5) 0.021(6) 0.001(6)
C20 0.052(8) 0.042(8) 0.071(9) 0.007(7) 0.024(7) -0.026(7)
C21 0.066(9) 0.019(7) 0.064(9) -0.007(6) 0.001(7) -0.004(6)
C22 0.041(7) 0.007(5) 0.053(8) 0.008(5) 0.000(5) -0.005(5)
O1S 0.058(13) 0.088(17) 0.067(13) 0.007(12) 0.017(10) -0.010(12)

loop_
_atom_site_label
_atom_site_type_symbol
_atom_site_fract_x
_atom_site_fract_y
_atom_site_fract_z
_atom_site_U_iso_or_equiv
_atom_site_thermal_displace_type
_atom_site_occupancy
_atom_site_calc_flag
_atom_site_refinement_flags
_atom_site_disorder_group
Co1 Co 0.5951(3) 0.1513(2) 0.5546(2) 0.0295(10) Uani 0.50 d P .
Mo1 Mo 0.59394(8) -0.0044(2) 0.4968(2) 0.0224(4) Uiso 0.50 d P .
Mo2 Mo 0.5949(2) -0.11572(14) 0.45725(12) 0.0235(6) Uani 0.50 d P .
N1 N 0.5166(6) 0.2545(5) 0.5331(4) 0.033(2) Uani 1 d . .
N2 N 0.5004(6) 0.1489(5) 0.4759(4) 0.030(2) Uani 1 d . .
N3 N 0.4974(6) 0.0304(5) 0.4305(4) 0.027(2) Uani 1 d . .
N4 N 0.4989(6) -0.0895(5) 0.3851(4) 0.026(2) Uani 1 d . .
N5 N 0.6761(6) -0.2036(5) 0.3684(4) 0.032(2) Uani 1 d . .
N6 N 0.6913(6) -0.0824(5) 0.3935(4) 0.028(2) Uani 1 d . .
N7 N 0.6926(6) 0.0384(6) 0.4318(4) 0.030(2) Uani 1 d . .
N8 N 0.6910(6) 0.1624(5) 0.4752(4) 0.028(2) Uani 1 d . .
C1 C 0.5006(9) 0.3288(7) 0.5488(6) 0.053(3) Uani 1 d . .
H1A H 0.5261(9) 0.3487(7) 0.5866(6) 0.064 Uiso 1 calc R .
C2 C 0.4501(9) 0.3757(7) 0.5129(6) 0.051(3) Uani 1 d . .
H2A H 0.4425(9) 0.4272(7) 0.5241(6) 0.062 Uiso 1 calc R .
C3 C 0.4104(11) 0.3433(6) 0.4590(6) 0.054(3) Uani 1 d . .
H3A H 0.3741(11) 0.3734(6) 0.4333(6) 0.064 Uiso 1 calc R .
C4 C 0.4229(9) 0.2689(8) 0.4425(6) 0.050(4) Uani 1 d . .
H4A H 0.3957(9) 0.2478(8) 0.4058(6) 0.060 Uiso 1 calc R .
C5 C 0.4777(7) 0.2238(6) 0.4817(5) 0.025(2) Uani 1 d . .
C6 C 0.4700(8) 0.1045(7) 0.4323(6) 0.040(3) Uani 1 d . .
H6A H 0.4298(8) 0.1222(7) 0.4020(6) 0.048 Uiso 1 calc R .
C7 C 0.4638(7) -0.0200(7) 0.3828(5) 0.038(3) Uani 1 d . .
C8 C 0.4004(9) -0.0039(8) 0.3380(6) 0.055(3) Uani 1 d . .
H8A H 0.3766(9) 0.0451(8) 0.3372(6) 0.066 Uiso 1 calc R .
C9 C 0.3721(10) -0.0564(8) 0.2957(7) 0.063(4) Uani 1 d . .
H9A H 0.3288(10) -0.0448(8) 0.2658(7) 0.076 Uiso 1 calc R .
Cl1 Cl 0.1796(4) 0.0406(4) 0.2910(4) 0.053(2) Uani 0.50 d P .
Co2 Co 0.0427(2) 0.0596(2) 0.2558(2) 0.0332(7) Uani 0.50 d P .
Cl2 Cl 0.0000 0.1831(2) 0.2500 0.0590(13) Uani 1 d S .
Cl3 Cl 0.0448(3) 0.0035(3) 0.1637(2) 0.0759(11) Uani 1 d . .
C10 C 0.4089(9) -0.1290(7) 0.2972(5) 0.040(3) Uani 1 d . .
H10A H 0.3911(9) -0.1673(7) 0.2682(5) 0.047 Uiso 1 calc R .
C11 C 0.4702(7) -0.1420(7) 0.3410(5) 0.033(3) Uani 1 d . .
H11A H 0.4951(7) -0.1906(7) 0.3415(5) 0.040 Uiso 1 calc R .
C12 C 0.6928(8) -0.2673(7) 0.3364(6) 0.044(3) Uani 1 d . .
H12A H 0.6591(8) -0.3104(7) 0.3445(6) 0.052 Uiso 1 calc R .
C13 C 0.7572(8) -0.2728(8) 0.2920(6) 0.046(3) Uani 1 d . .
H13A H 0.7704(8) -0.3196(8) 0.2722(6) 0.055 Uiso 1 calc R .
C14 C 0.8029(9) -0.2068(8) 0.2768(6) 0.052(4) Uani 1 d . .
H14A H 0.8451(9) -0.2079(8) 0.2444(6) 0.062 Uiso 1 calc R .
C15 C 0.7859(9) -0.1409(8) 0.3093(6) 0.045(3) Uani 1 d . .
H15A H 0.8173(9) -0.0965(8) 0.3014(6) 0.054 Uiso 1 calc R .
C16 C 0.7195(7) -0.1417(7) 0.3552(5) 0.028(3) Uani 1 d . .
C17 C 0.7236(7) -0.0140(6) 0.3916(5) 0.024(2) Uani 1 d . .
H17A H 0.7678(7) -0.0022(6) 0.3625(5) 0.029 Uiso 1 calc R .
C18 C 0.7223(7) 0.1143(8) 0.4283(5) 0.032(3) Uani 1 d . .
C19 C 0.7766(8) 0.1419(7) 0.3813(6) 0.042(3) Uani 1 d . .
H19A H 0.7947(8) 0.1094(7) 0.3476(6) 0.051 Uiso 1 calc R .
C20 C 0.8049(9) 0.2158(8) 0.3825(7) 0.055(4) Uani 1 d . .
H20A H 0.8434(9) 0.2338(8) 0.3511(7) 0.066 Uiso 1 calc R .
C21 C 0.7751(9) 0.2628(7) 0.4313(7) 0.050(3) Uani 1 d . .
H21A H 0.7945(9) 0.3133(7) 0.4337(7) 0.060 Uiso 1 calc R .
C22 C 0.7180(7) 0.2370(6) 0.4762(6) 0.033(3) Uani 1 d . .
H22A H 0.6969(7) 0.2705(6) 0.5082(6) 0.040 Uiso 1 calc R .
O1S O -0.0293(13) -0.1621(14) 0.1863(10) 0.071(6) Uani 0.50 d PD .
C1S C -0.0918(26) -0.1485(24) 0.1337(16) 0.093(11) Uiso 0.50 d PD .
O2S O 0.0154(9) -0.3164(8) 0.2151(5) 0.080 Uiso 0.50 d PD .
C2S C 0.0154(9) -0.3164(8) 0.2151(5) 0.080 Uiso 0.50 d P .

loop_
_atom_type_symbol
_atom_type_description
_atom_type_scat_dispersion_real
_atom_type_scat_dispersion_imag
_atom_type_scat_source
C C 0.0033 0.0016 'International Tables Vol C Tables 4.2.6.8 and 6.1.1.4'
H H 0.0000 0.0000 'International Tables Vol C Tables 4.2.6.8 and 6.1.1.4'
N N 0.0061 0.0033 'International Tables Vol C Tables 4.2.6.8 and 6.1.1.4'
O O 0.0106 0.0060 'International Tables Vol C Tables 4.2.6.8 and 6.1.1.4'
Cl Cl 0.1484 0.1585 'International Tables Vol C Tables 4.2.6.8 and 6.1.1.4'
Co Co 0.3494 0.9721 'International Tables Vol C Tables 4.2.6.8 and 6.1.1.4'
Mo Mo -1.6832 0.6857 'International Tables Vol C Tables 4.2.6.8 and 6.1.1.4'

loop_
_geom_angle_atom_site_label_1
_geom_angle_atom_site_label_2
_geom_angle_atom_site_label_3
_geom_angle
_geom_angle_site_symmetry_1
_geom_angle_site_symmetry_3
_geom_angle_publ_flag
Mo2 Co1 N2 73.4(6) 4_556 . ?
Mo2 Co1 N6 70.5(6) 4_556 4_556 ?
N2 Co1 N6 143.9(4) . 4_556 ?
Mo2 Co1 N5 130.0(7) 4_556 4_556 ?
N2 Co1 N5 156.5(4) . 4_556 ?
N6 Co1 N5 59.5(3) 4_556 4_556 ?
Mo2 Co1 N8 79.8(6) 4_556 . ?
N2 Co1 N8 86.1(3) . . y
N6 Co1 N8 86.1(4) 4_556 . ?
N5 Co1 N8 95.1(4) 4_556 . ?
Mo2 Co1 N4 75.1(5) 4_556 4_556 ?
N2 Co1 N4 86.1(4) . 4_556 ?
N6 Co1 N4 86.3(3) 4_556 4_556 ?
N5 Co1 N4 101.5(3) 4_556 4_556 ?
N8 Co1 N4 154.9(4) . 4_556 ?
Mo2 Co1 N1 132.9(7) 4_556 . ?
N2 Co1 N1 59.7(3) . . y
N6 Co1 N1 156.4(4) 4_556 . ?
N5 Co1 N1 97.0(4) 4_556 . ?
N8 Co1 N1 99.3(4) . . y
N4 Co1 N1 97.1(4) 4_556 . ?
Mo2 Co1 Mo1 1.0(4) 4_556 4_556 ?
N2 Co1 Mo1 72.6(3) . 4_556 ?
N6 Co1 Mo1 71.3(3) 4_556 4_556 ?
N5 Co1 Mo1 130.7(3) 4_556 4_556 ?
N8 Co1 Mo1 79.1(3) . 4_556 ?
N4 Co1 Mo1 75.8(2) 4_556 4_556 ?
N1 Co1 Mo1 132.2(3) . 4_556 ?
Mo2 Co1 Mo1 2.2(4) 4_556 . ?
N2 Co1 Mo1 71.8(3) . . y
N6 Co1 Mo1 72.1(3) 4_556 . ?
N5 Co1 Mo1 131.5(3) 4_556 . ?
N8 Co1 Mo1 78.2(3) . . y
N4 Co1 Mo1 76.7(2) 4_556 . ?
N1 Co1 Mo1 131.5(3) . . y
Mo1 Co1 Mo1 1.2(2) 4_556 . ?
Mo1 Mo1 Mo2 162.1(26) 4_556 . ?
Mo1 Mo1 N3 101.2(17) 4_556 . ?
Mo2 Mo1 N3 91.6(3) . . y
Mo1 Mo1 N3 73.6(17) 4_556 4_556 ?
Mo2 Mo1 N3 94.1(3) . 4_556 ?
N3 Mo1 N3 89.6(5) . 4_556 ?
Mo1 Mo1 N7 97.6(18) 4_556 . ?
Mo2 Mo1 N7 94.7(3) . . y
N3 Mo1 N7 91.4(3) . . y
N3 Mo1 N7 171.1(4) 4_556 . ?
Mo1 Mo1 N7 77.2(17) 4_556 4_556 ?
Mo2 Mo1 N7 89.9(3) . 4_556 ?
N3 Mo1 N7 178.2(4) . 4_556 ?
N3 Mo1 N7 89.2(3) 4_556 4_556 ?
N7 Mo1 N7 89.6(5) . 4_556 ?
Mo1 Mo1 Mo2 16.4(24) 4_556 4_556 ?
Mo2 Mo1 Mo2 178.3(2) . 4_556 ?
N3 Mo1 Mo2 90.1(3) . 4_556 ?
N3 Mo1 Mo2 85.3(3) 4_556 4_556 ?
N7 Mo1 Mo2 85.9(3) . 4_556 ?
N7 Mo1 Mo2 88.5(3) 4_556 4_556 ?
Mo1 Mo1 Co1 161.8(26) 4_556 4_556 ?
Mo2 Mo1 Co1 0.32(13) . 4_556 ?
N3 Mo1 Co1 91.8(3) . 4_556 ?
N3 Mo1 Co1 93.9(3) 4_556 4_556 ?
N7 Mo1 Co1 94.9(3) . 4_556 ?
N7 Mo1 Co1 89.7(3) 4_556 4_556 ?
Mo2 Mo1 Co1 178.0(2) 4_556 4_556 ?
Mo1 Mo1 Co1 17.0(24) 4_556 . ?
Mo2 Mo1 Co1 178.8(2) . . y
N3 Mo1 Co1 89.6(3) . . y
N3 Mo1 Co1 85.7(3) 4_556 . ?
N7 Mo1 Co1 85.4(3) . . y
N7 Mo1 Co1 89.0(3) 4_556 . ?
Mo2 Mo1 Co1 0.64(13) 4_556 . ?
Co1 Mo1 Co1 178.6(2) 4_556 . ?
Co1 Mo2 N6 91.9(6) 4_556 . ?
Co1 Mo2 N2 88.9(6) 4_556 4_556 ?
N6 Mo2 N2 178.2(4) . 4_556 ?
Co1 Mo2 Mo1 178.7(5) 4_556 . ?
N6 Mo2 Mo1 89.1(3) . . y
N2 Mo2 Mo1 90.1(3) 4_556 . ?
Co1 Mo2 N4 87.5(6) 4_556 . ?
N6 Mo2 N4 91.4(3) . . y
N2 Mo2 N4 90.3(3) 4_556 . ?
Mo1 Mo2 N4 93.4(3) . . ?
Co1 Mo2 N8 82.9(6) 4_556 4_556 ?
N6 Mo2 N8 89.6(4) . 4_556 ?
N2 Mo2 N8 88.8(3) 4_556 4_556 ?
Mo1 Mo2 N8 96.2(3) . 4_556 ?
N4 Mo2 N8 170.3(3) . 4_556 ?
Co1 Mo2 Mo1 177.1(6) 4_556 4_556 ?
N6 Mo2 Mo1 90.1(3) . 4_556 ?
N2 Mo2 Mo1 89.1(3) 4_556 4_556 ?
Mo1 Mo2 Mo1 1.6(2) . 4_556 ?
N4 Mo2 Mo1 94.5(3) . 4_556 ?
N8 Mo2 Mo1 95.1(3) 4_556 4_556 ?
C5 N1 C1 119.0(10) . . ?
C5 N1 Co1 94.7(6) . . ?
C1 N1 Co1 146.0(8) . . ?
C6 N2 C5 123.3(10) . . ?
C6 N2 Mo2 123.4(8) . 4_556 ?
C5 N2 Mo2 113.3(7) . 4_556 ?
C6 N2 Co1 141.1(8) . . ?
C5 N2 Co1 95.5(6) . . ?
Mo2 N2 Co1 17.74(11) 4_556 . ?
C6 N3 C7 119.4(10) . . ?
C6 N3 Mo1 118.8(7) . . ?
C7 N3 Mo1 121.8(7) . . ?
C6 N3 Mo1 113.7(7) . 4_556 ?
C7 N3 Mo1 126.9(7) . 4_556 ?
Mo1 N3 Mo1 5.3(2) . 4_556 ?
C7 N4 C11 117.1(10) . . ?
C7 N4 Mo2 120.4(7) . . ?
C11 N4 Mo2 122.6(7) . . ?
C7 N4 Co1 137.7(7) . 4_556 ?
C11 N4 Co1 105.2(7) . 4_556 ?
Mo2 N4 Co1 17.39(11) . 4_556 ?
C16 N5 C12 119.6(10) . . ?
C16 N5 Co1 96.0(7) . 4_556 ?
C12 N5 Co1 144.4(9) . 4_556 ?
C17 N6 C16 123.6(9) . . ?
C17 N6 Mo2 124.2(7) . . ?
C16 N6 Mo2 112.2(7) . . ?
C17 N6 Co1 141.8(7) . 4_556 ?
C16 N6 Co1 94.6(7) . 4_556 ?
Mo2 N6 Co1 17.60(11) . 4_556 ?
C17 N7 C18 119.9(9) . . ?
C17 N7 Mo1 113.7(7) . . ?
C18 N7 Mo1 126.4(7) . . ?
C17 N7 Mo1 118.7(7) . 4_556 ?
C18 N7 Mo1 121.4(7) . 4_556 ?
Mo1 N7 Mo1 5.2(2) . 4_556 ?
C18 N8 C22 119.1(10) . . ?
C18 N8 Mo2 117.1(7) . 4_556 ?
C22 N8 Mo2 123.7(8) . 4_556 ?
C18 N8 Co1 134.5(7) . . ?
C22 N8 Co1 106.4(7) . . ?
Mo2 N8 Co1 17.35(10) 4_556 . ?
C2 C1 N1 124.1(12) . . ?
C1 C2 C3 116.4(11) . . ?
C4 C3 C2 121.5(12) . . ?
C3 C4 C5 118.9(12) . . ?
N1 C5 N2 109.7(9) . . ?
N1 C5 C4 120.1(10) . . ?
N2 C5 C4 130.3(10) . . ?
N2 C6 N3 118.6(10) . . ?
N4 C7 C8 120.3(11) . . ?
N4 C7 N3 112.9(10) . . ?
C8 C7 N3 126.7(11) . . ?
C9 C8 C7 121.8(12) . . ?
C8 C9 C10 118.3(11) . . ?
Co2 Co2 Cl3 82.0(3) 3 . ?
Co2 Co2 Cl2 72.47(8) 3 . ?
Cl3 Co2 Cl2 113.6(2) . . ?
Co2 Co2 Cl1 168.2(3) 3 . ?
Cl3 Co2 Cl1 101.3(2) . . ?
Cl2 Co2 Cl1 115.6(2) . . ?
Co2 Co2 Cl3 62.9(2) 3 3 ?
Cl3 Co2 Cl3 115.6(2) . 3 ?
Cl2 Co2 Cl3 105.1(2) . 3 ?
Cl1 Co2 Cl3 105.7(3) . 3 ?
Co2 Cl2 Co2 35.1(2) . 3 ?
Co2 Cl3 Co2 35.0(2) . 3 ?
C11 C10 C9 118.1(11) . . ?
C10 C11 N4 124.4(12) . . ?
N5 C12 C13 122.5(13) . . ?
C12 C13 C14 118.2(11) . . ?
C15 C14 C13 119.5(11) . . ?
C14 C15 C16 117.7(13) . . ?
N5 C16 N6 109.9(10) . . ?
N5 C16 C15 122.3(11) . . ?
N6 C16 C15 127.8(11) . . ?
N6 C17 N7 118.4(10) . . ?
N8 C18 C19 119.7(11) . . ?
N8 C18 N7 115.2(9) . . ?
C19 C18 N7 125.1(11) . . ?
C20 C19 C18 121.6(12) . . ?
C19 C20 C21 117.9(12) . . ?
C22 C21 C20 121.0(12) . . ?
C21 C22 N8 120.6(11) . . ?
C2S O2S O2S 0.0(16) 3 3 ?
C2S C2S O2S 0.0(16) 3 3 ?

loop_
_geom_bond_atom_site_label_1
_geom_bond_atom_site_label_2
_geom_bond_distance
_geom_bond_site_symmetry_2
_geom_bond_publ_flag
Mo1 Mo2 2.115(5) . y
Mo1 Co1 2.979(6) . y
Co1 Mo2 0.670(3) 4_556 n
Co1 N2 2.197(10) . y
Co1 N6 2.214(10) 4_556 ?
Co1 N5 2.228(10) 4_556 ?
Co1 N8 2.229(10) . y
Co1 N4 2.239(10) 4_556 ?
Co1 N1 2.240(10) . y
Co1 Mo1 2.785(6) 4_556 n
Mo1 Mo1 0.204(9) 4_556 n
Mo1 N3 2.129(10) . y
Mo1 N3 2.177(10) 4_556 ?
Mo1 N7 2.181(9) . y
Mo1 N7 2.217(9) 4_556 ?
Mo1 Mo2 2.310(5) 4_556 ?
Mo1 Co1 2.785(6) 4_556 ?
Mo2 Co1 0.670(3) 4_556 ?
Mo2 N6 2.088(9) . y
Mo2 N2 2.106(9) 4_556 ?
Mo2 N4 2.166(10) . y
Mo2 N8 2.211(9) 4_556 ?
Mo2 Mo1 2.310(5) 4_556 ?
N1 C5 1.333(12) . ?
N1 C1 1.37(2) . ?
N2 C6 1.278(15) . ?
N2 C5 1.369(13) . ?
N2 Mo2 2.106(9) 4_556 ?
N3 C6 1.37(2) . ?
N3 C7 1.420(14) . ?
N3 Mo1 2.177(10) 4_556 ?
N4 C7 1.342(15) . ?
N4 C11 1.367(14) . ?
N4 Co1 2.239(10) 4_556 ?
N5 C16 1.312(15) . ?
N5 C12 1.323(15) . ?
N5 Co1 2.228(10) 4_556 ?
N6 C17 1.305(14) . ?
N6 C16 1.378(14) . ?
N6 Co1 2.214(10) 4_556 ?
N7 C17 1.329(13) . ?
N7 C18 1.41(2) . ?
N7 Mo1 2.217(9) 4_556 ?
N8 C18 1.370(15) . ?
N8 C22 1.378(14) . ?
N8 Mo2 2.211(9) 4_556 ?
C1 C2 1.36(2) . ?
C2 C3 1.39(2) . ?
C3 C4 1.36(2) . ?
C4 C5 1.42(2) . ?
C7 C8 1.39(2) . ?
C8 C9 1.34(2) . ?
C9 C10 1.40(2) . ?
Cl1 Co2 2.302(7) . ?
Co2 Co2 1.370(6) 3 ?
Co2 Cl3 2.125(5) . ?
Co2 Cl2 2.274(5) . ?
Co2 Cl3 2.364(5) 3 ?
Cl2 Co2 2.274(5) 3 ?
Cl3 Co2 2.364(5) 3 ?
C10 C11 1.34(2) . ?
C12 C13 1.37(2) . ?
C13 C14 1.40(2) . ?
C14 C15 1.36(2) . ?
C15 C16 1.41(2) . ?
C18 C19 1.38(2) . ?
C19 C20 1.37(2) . ?
C20 C21 1.38(2) . ?
C21 C22 1.36(2) . ?
O1S C1S 1.48(3) . ?
O2S C2S 1.51(2) 3 ?
O2S O2S 1.51(2) 3 n
C2S C2S 1.51(2) 3 n
C2S O2S 1.51(2) 3 n
